data_4075991
loop_
_publ_author_name
'Evans, William J.'
'Perotti, Jeremy M.'
'Kozimor, Stosh A.'
'Champagne, Timothy M.'
'Davis, Benjamin L.'
'Nyce, Gregory W.'
'Fujimoto, Cy H.'
'Clark, Robert D.'
'Johnston, Matthew A.'
'Ziller, Joseph W.'

_publ_section_title
;
 Synthesis and Comparative \h1-Alkyl and Sterically Induced Reduction
 Reactivity of (C5Me5)3Ln Complexes of La, Ce, Pr, Nd, and Sm
;
_journal_issue 16
_journal_name_full Organometallics
_journal_page_first 3916
_journal_paper_doi 10.1021/om050402l
_journal_volume 24
_journal_year 2005
_chemical_formula_sum 'C30 H45 Pr'
_chemical_formula_weight 546.57
_chemical_name_systematic
; 
 ? 
;
_space_group_IT_number 176
_symmetry_cell_setting hexagonal
_symmetry_space_group_name_Hall '-P 6c'
_symmetry_space_group_name_H-M 'P 63/m'
_atom_sites_solution_hydrogens geom
_atom_sites_solution_primary direct
_atom_sites_solution_secondary difmap
_audit_creation_method SHELXTL
_cell_angle_alpha 90.00
_cell_angle_beta 90.00
_cell_angle_gamma 120.00
_cell_formula_units_Z 2
_cell_length_a 10.0310(4)
_cell_length_b 10.0310(4)
_cell_length_c 15.5223(7)
_cell_measurement_temperature 158(2)
_cell_volume 1352.62(10)
_computing_cell_refinement 'Bruker SMART/SAINT'
_computing_data_collection 'Bruker SMART'
_computing_data_reduction 'Bruker SHELXTL'
_computing_molecular_graphics 'Bruker SHELXTL'
_computing_publication_material 'Bruker SHELXTL'
_computing_structure_refinement 'Bruker SHELXTL'
_computing_structure_solution 'Bruker SHELXTL'
_diffrn_ambient_temperature 158(2)
_diffrn_measured_fraction_theta_full 0.996
_diffrn_measured_fraction_theta_max 0.996
_diffrn_measurement_device_type 'CCD area detector'
_diffrn_measurement_method 'omega scans'
_diffrn_radiation_monochromator graphite
_diffrn_radiation_source 'sealed tube'
_diffrn_radiation_type MoK\a
_diffrn_radiation_wavelength 0.71073
_diffrn_reflns_av_R_equivalents 0.0345
_diffrn_reflns_av_sigmaI/netI 0.0139
_diffrn_reflns_limit_h_max 13
_diffrn_reflns_limit_h_min -13
_diffrn_reflns_limit_k_max 13
_diffrn_reflns_limit_k_min -13
_diffrn_reflns_limit_l_max 20
_diffrn_reflns_limit_l_min -20
_diffrn_reflns_number 14292
_diffrn_reflns_theta_full 28.27
_diffrn_reflns_theta_max 28.27
_diffrn_reflns_theta_min 2.34
_diffrn_standards_decay_% '< 1.0'
_diffrn_standards_interval_count 'initial 50 frames recollected'
_diffrn_standards_number '50 frames'
_exptl_absorpt_coefficient_mu 1.815
_exptl_absorpt_correction_T_max 0.6803
_exptl_absorpt_correction_T_min 0.5611
_exptl_absorpt_correction_type numerical
_exptl_absorpt_process_details 'Bruker SADABS'
_exptl_crystal_colour orange
_exptl_crystal_density_diffrn 1.342
_exptl_crystal_density_meas ?
_exptl_crystal_density_method 'not measured'
_exptl_crystal_description 'hexagonal rod'
_exptl_crystal_F_000 568
_exptl_crystal_size_max 0.36
_exptl_crystal_size_mid 0.23
_exptl_crystal_size_min 0.23
_refine_diff_density_max 0.537
_refine_diff_density_min -0.773
_refine_diff_density_rms 0.085
_refine_ls_extinction_coef 0.0006(4)
_refine_ls_extinction_expression Fc^*^=kFc[1+0.001xFc^2^\l^3^/sin(2\q)]^-1/4^
_refine_ls_extinction_method SHELXTL
_refine_ls_goodness_of_fit_ref 1.137
_refine_ls_hydrogen_treatment constr
_refine_ls_matrix_type full
_refine_ls_number_parameters 52
_refine_ls_number_reflns 1163
_refine_ls_number_restraints 0
_refine_ls_restrained_S_all 1.137
_refine_ls_R_factor_all 0.0235
_refine_ls_R_factor_gt 0.0217
_refine_ls_shift/su_max 0.000
_refine_ls_shift/su_mean 0.000
_refine_ls_structure_factor_coef Fsqd
_refine_ls_weighting_details 'calc w=1/[\s^2^(Fo^2^)+(0.0333P)^2^+1.5580P] where P=(Fo^2^+2Fc^2^)/3'
_refine_ls_weighting_scheme calc
_refine_ls_wR_factor_gt 0.0619
_refine_ls_wR_factor_ref 0.0631
_reflns_number_gt 1095
_reflns_number_total 1163
_reflns_threshold_expression >2sigma(I)
_cod_data_source_file om050402lsi20050518_041127.cif
_cod_data_source_block chf41_(260798)
_cod_depositor_comments
;
The following automatic conversions were performed:

'_symmetry_cell_setting' value 'Hexagonal' changed to 'hexagonal'
according to /home/saulius/struct/CIF-dictionaries/cif_core.dic
dictionary named 'cif_core.dic' version 2.4.1 from 2010-06-29.

Automatic conversion script
Id: cif_fix_values 1715 2011-07-08 13:25:40Z adriana 

The following automatic conversions were performed:

'_exptl_crystal_density_meas' value 'none' was changed to '?' - the
value is perceived as not measured.

Automatic conversion script
Id: cif_fix_values 3008 2015-01-20 13:52:24Z robertas 
;
_cod_original_sg_symbol_H-M P6(3)/m
_cod_database_code 4075991

loop_
_symmetry_equiv_pos_as_xyz
'x, y, z'
'-y, x-y, z'
'-x+y, -x, z'
'-x, -y, z+1/2'
'y, -x+y, z+1/2'
'x-y, x, z+1/2'
'-x, -y, -z'
'y, -x+y, -z'
'x-y, x, -z'
'x, y, -z-1/2'
'-y, x-y, -z-1/2'
'-x+y, -x, -z-1/2'

loop_
_atom_site_label
_atom_site_type_symbol
_atom_site_fract_x
_atom_site_fract_y
_atom_site_fract_z
_atom_site_U_iso_or_equiv
_atom_site_adp_type
_atom_site_occupancy
_atom_site_symmetry_multiplicity
_atom_site_calc_flag
_atom_site_refinement_flags
Pr1 Pr 0.3333 0.6667 0.2500 0.01448(11) Uani 1 6 d S
C1 C 0.1401(4) 0.3296(4) 0.2500 0.0304(8) Uani 1 2 d S
C2 C 0.2352(3) 0.3706(3) 0.17672(17) 0.0283(5) Uani 1 1 d .
C3 C 0.3888(3) 0.4255(2) 0.20451(16) 0.0244(4) Uani 1 1 d .
C4 C -0.0303(5) 0.2161(5) 0.2500 0.0640(17) Uani 1 2 d S
H4A H -0.0711 0.2068 0.1916 0.096 Uiso 0.50 1 calc PR
H4B H -0.0824 0.2523 0.2890 0.096 Uiso 0.50 1 calc PR
H4C H -0.0483 0.1155 0.2694 0.096 Uiso 0.50 1 calc PR
C5 C 0.1826(5) 0.3316(4) 0.0846(2) 0.0619(12) Uani 1 1 d .
H5A H 0.2726 0.3744 0.0465 0.093 Uiso 1 1 calc R
H5B H 0.1176 0.3754 0.0696 0.093 Uiso 1 1 calc R
H5C H 0.1236 0.2195 0.0777 0.093 Uiso 1 1 calc R
C6 C 0.5138(4) 0.4401(3) 0.1451(2) 0.0453(7) Uani 1 1 d .
H6A H 0.4813 0.4363 0.0852 0.068 Uiso 1 1 calc R
H6B H 0.5335 0.3551 0.1556 0.068 Uiso 1 1 calc R
H6C H 0.6081 0.5383 0.1557 0.068 Uiso 1 1 calc R

loop_
_atom_site_aniso_label
_atom_site_aniso_U_11
_atom_site_aniso_U_22
_atom_site_aniso_U_33
_atom_site_aniso_U_23
_atom_site_aniso_U_13
_atom_site_aniso_U_12
Pr1 0.01233(12) 0.01233(12) 0.01878(16) 0.000 0.000 0.00616(6)
C1 0.0190(14) 0.0151(14) 0.057(2) 0.000 0.000 0.0088(12)
C2 0.0323(12) 0.0220(10) 0.0350(13) -0.0097(9) -0.0096(10) 0.0168(10)
C3 0.0243(11) 0.0175(9) 0.0340(12) -0.0011(9) 0.0028(9) 0.0123(8)
C4 0.0201(18) 0.0200(18) 0.146(6) 0.000 0.000 0.0060(15)
C5 0.088(3) 0.076(3) 0.050(2) -0.0362(18) -0.0332(19) 0.062(3)
C6 0.0486(17) 0.0313(13) 0.0605(19) 0.0039(13) 0.0243(15) 0.0233(13)

loop_
_atom_type_symbol
_atom_type_description
_atom_type_scat_dispersion_real
_atom_type_scat_dispersion_imag
_atom_type_scat_source
C C 0.0033 0.0016 'International Tables Vol C Tables 4.2.6.8 and 6.1.1.4'
H H 0.0000 0.0000 'International Tables Vol C Tables 4.2.6.8 and 6.1.1.4'
Pr Pr -0.2180 2.8214 'International Tables Vol C Tables 4.2.6.8 and 6.1.1.4'

loop_
_geom_angle_atom_site_label_1
_geom_angle_atom_site_label_2
_geom_angle_atom_site_label_3
_geom_angle
_geom_angle_site_symmetry_1
_geom_angle_site_symmetry_3
Cnt Pr1 Cnt 120.00 . .
C3 Pr1 C3 28.90(10) 3_565 12_566
C3 Pr1 C3 122.082(14) 3_565 11_666
C3 Pr1 C3 113.99(4) 12_566 11_666
C3 Pr1 C3 113.99(4) 3_565 2_665
C3 Pr1 C3 122.082(14) 12_566 2_665
C3 Pr1 C3 28.90(10) 11_666 2_665
C3 Pr1 C3 113.99(4) 3_565 .
C3 Pr1 C3 122.082(14) 12_566 .
C3 Pr1 C3 122.082(14) 11_666 .
C3 Pr1 C3 113.99(4) 2_665 .
C3 Pr1 C3 122.082(14) 3_565 10_556
C3 Pr1 C3 113.99(4) 12_566 10_556
C3 Pr1 C3 113.99(4) 11_666 10_556
C3 Pr1 C3 122.082(14) 2_665 10_556
C3 Pr1 C3 28.90(10) . 10_556
C3 Pr1 C2 28.91(7) 3_565 3_565
C3 Pr1 C2 47.42(7) 12_566 3_565
C3 Pr1 C2 96.49(7) 11_666 3_565
C3 Pr1 C2 85.08(7) 2_665 3_565
C3 Pr1 C2 131.53(7) . 3_565
C3 Pr1 C2 149.51(7) 10_556 3_565
C3 Pr1 C2 47.42(7) 3_565 12_566
C3 Pr1 C2 28.91(7) 12_566 12_566
C3 Pr1 C2 85.08(7) 11_666 12_566
C3 Pr1 C2 96.49(7) 2_665 12_566
C3 Pr1 C2 149.51(7) . 12_566
C3 Pr1 C2 131.53(7) 10_556 12_566
C2 Pr1 C2 46.94(11) 3_565 12_566
C3 Pr1 C2 149.51(7) 3_565 11_666
C3 Pr1 C2 131.53(7) 12_566 11_666
C3 Pr1 C2 28.91(7) 11_666 11_666
C3 Pr1 C2 47.42(7) 2_665 11_666
C3 Pr1 C2 96.49(7) . 11_666
C3 Pr1 C2 85.08(7) 10_556 11_666
C2 Pr1 C2 125.40(2) 3_565 11_666
C2 Pr1 C2 105.19(6) 12_566 11_666
C3 Pr1 C2 85.08(7) 3_565 .
C3 Pr1 C2 96.49(7) 12_566 .
C3 Pr1 C2 149.51(7) 11_666 .
C3 Pr1 C2 131.53(7) 2_665 .
C3 Pr1 C2 28.91(7) . .
C3 Pr1 C2 47.42(7) 10_556 .
C2 Pr1 C2 105.19(6) 3_565 .
C2 Pr1 C2 125.40(2) 12_566 .
C2 Pr1 C2 125.40(2) 11_666 .
C3 Pr1 C2 131.53(7) 3_565 2_665
C3 Pr1 C2 149.51(7) 12_566 2_665
C3 Pr1 C2 47.42(7) 11_666 2_665
C3 Pr1 C2 28.91(7) 2_665 2_665
C3 Pr1 C2 85.08(7) . 2_665
C3 Pr1 C2 96.49(7) 10_556 2_665
C2 Pr1 C2 105.19(6) 3_565 2_665
C2 Pr1 C2 125.40(2) 12_566 2_665
C2 Pr1 C2 46.94(11) 11_666 2_665
C2 Pr1 C2 105.19(6) . 2_665
C3 Pr1 C2 96.49(7) 3_565 10_556
C3 Pr1 C2 85.08(7) 12_566 10_556
C3 Pr1 C2 131.53(7) 11_666 10_556
C3 Pr1 C2 149.51(7) 2_665 10_556
C3 Pr1 C2 47.42(7) . 10_556
C3 Pr1 C2 28.91(7) 10_556 10_556
C2 Pr1 C2 125.40(2) 3_565 10_556
C2 Pr1 C2 105.19(6) 12_566 10_556
C2 Pr1 C2 105.19(6) 11_666 10_556
C2 Pr1 C2 46.94(11) . 10_556
C2 Pr1 C2 125.40(2) 2_665 10_556
C3 Pr1 C1 46.76(8) 3_565 3_565
C3 Pr1 C1 46.76(8) 12_566 3_565
C3 Pr1 C1 75.51(8) 11_666 3_565
C3 Pr1 C1 75.51(8) 2_665 3_565
C3 Pr1 C1 159.27(7) . 3_565
C3 Pr1 C1 159.27(7) 10_556 3_565
C2 Pr1 C1 28.07(6) 3_565 3_565
C2 Pr1 C1 28.07(6) 12_566 3_565
C2 Pr1 C1 102.96(8) 11_666 3_565
C2 Pr1 C1 131.16(7) . 3_565
C2 Pr1 C1 102.96(8) 2_665 3_565
C2 Pr1 C1 131.16(7) 10_556 3_565
C3 Pr1 C1 75.51(8) 3_565 .
C3 Pr1 C1 75.51(8) 12_566 .
C3 Pr1 C1 159.27(7) 11_666 .
C3 Pr1 C1 159.27(7) 2_665 .
C3 Pr1 C1 46.76(8) . .
C3 Pr1 C1 46.76(8) 10_556 .
C2 Pr1 C1 102.96(8) 3_565 .
C2 Pr1 C1 102.96(8) 12_566 .
C2 Pr1 C1 131.16(7) 11_666 .
C2 Pr1 C1 28.07(6) . .
C2 Pr1 C1 131.16(7) 2_665 .
C2 Pr1 C1 28.07(6) 10_556 .
C1 Pr1 C1 120.0 3_565 .
C3 Pr1 C1 159.27(7) 3_565 2_665
C3 Pr1 C1 159.27(7) 12_566 2_665
C3 Pr1 C1 46.76(8) 11_666 2_665
C3 Pr1 C1 46.76(8) 2_665 2_665
C3 Pr1 C1 75.51(8) . 2_665
C3 Pr1 C1 75.51(8) 10_556 2_665
C2 Pr1 C1 131.16(7) 3_565 2_665
C2 Pr1 C1 131.16(7) 12_566 2_665
C2 Pr1 C1 28.07(6) 11_666 2_665
C2 Pr1 C1 102.96(8) . 2_665
C2 Pr1 C1 28.07(6) 2_665 2_665
C2 Pr1 C1 102.96(8) 10_556 2_665
C1 Pr1 C1 120.0 3_565 2_665
C1 Pr1 C1 120.0 . 2_665
C2 C1 C2 107.9(3) 10_556 .
C2 C1 C4 124.59(15) 10_556 .
C2 C1 C4 124.59(15) . .
C2 C1 Pr1 72.71(16) 10_556 .
C2 C1 Pr1 72.71(16) . .
C4 C1 Pr1 135.7(2) . .
C1 C2 C3 108.3(2) . .
C1 C2 C5 126.4(3) . .
C3 C2 C5 124.1(3) . .
C1 C2 Pr1 79.22(16) . .
C3 C2 Pr1 74.53(12) . .
C5 C2 Pr1 122.84(19) . .
C3 C3 C2 107.69(15) 10_556 .
C3 C3 C6 127.85(17) 10_556 .
C2 C3 C6 122.8(2) . .
C3 C3 Pr1 75.55(5) 10_556 .
C2 C3 Pr1 76.56(12) . .
C6 C3 Pr1 125.50(16) . .

loop_
_geom_bond_atom_site_label_1
_geom_bond_atom_site_label_2
_geom_bond_distance
_geom_bond_site_symmetry_2
Pr1 Cnt 2.598 .
Pr1 C3 2.830(2) 3_565
Pr1 C3 2.830(2) 12_566
Pr1 C3 2.830(2) 11_666
Pr1 C3 2.830(2) 2_665
Pr1 C3 2.830(2) .
Pr1 C3 2.830(2) 10_556
Pr1 C2 2.856(2) 3_565
Pr1 C2 2.856(2) 12_566
Pr1 C2 2.856(2) 11_666
Pr1 C2 2.856(2) .
Pr1 C2 2.856(2) 2_665
Pr1 C2 2.856(2) 10_556
Pr1 C1 2.938(3) 3_565
Pr1 C1 2.938(3) .
Pr1 C1 2.938(3) 2_665
C1 C2 1.407(3) 10_556
C1 C2 1.407(3) .
C1 C4 1.507(5) .
C2 C3 1.420(3) .
C2 C5 1.507(4) .
C3 C3 1.412(5) 10_556
C3 C6 1.503(3) .
